data_2017338
loop_
_publ_author_name
'Callear, Samantha K.'
'Hursthouse, Michael B.'

_publ_section_title
;
 A new polymorph of 2-methyl-6-nitroaniline
;
_journal_coeditor_code GD3303
_journal_issue 10
_journal_name_full 'Acta Crystallographica Section C'
_journal_page_first o539
_journal_page_last o542
_journal_paper_doi 10.1107/S0108270109035069
_journal_volume 65
_journal_year 2009
_chemical_formula_iupac 'C7 H8 N2 O2'
_chemical_formula_moiety 'C7 H8 N2 O2'
_chemical_formula_sum 'C7 H8 N2 O2'
_chemical_formula_weight 152.15
_chemical_melting_point_gt 364
_chemical_melting_point_lt 366
_chemical_name_systematic
;
2-methyl-6-nitroaniline
;
_space_group_IT_number 14
_symmetry_cell_setting monoclinic
_symmetry_space_group_name_Hall '-P 2ybc'
_symmetry_space_group_name_H-M 'P 1 21/c 1'
_cell_angle_alpha 90.00
_cell_angle_beta 104.788(3)
_cell_angle_gamma 90.00
_cell_formula_units_Z 8
_cell_length_a 8.9267(5)
_cell_length_b 11.1863(6)
_cell_length_c 14.6796(4)
_cell_measurement_reflns_used 3359
_cell_measurement_temperature 120(2)
_cell_measurement_theta_max 27.48
_cell_measurement_theta_min 2.91
_cell_volume 1417.30(12)
_computing_cell_refinement
;
DENZO (Otwinowski & Minor, 1997) and COLLECT (Nonius, 1998)
;
_computing_data_collection 'COLLECT (Nonius, 1998)'
_computing_data_reduction
;
DENZO (Otwinowski & Minor, 1997) and COLLECT (Nonius, 1998)
;
_computing_molecular_graphics 'Mercury (Macrae <i>et al.</i>,  2006)'
_computing_publication_material 'publCIF (Westrip, 2009)'
_computing_structure_refinement 'SHELXL97 (Sheldrick, 2008)'
_computing_structure_solution 'SHELXS97 (Sheldrick, 2008)'
_diffrn_ambient_temperature 120(2)
_diffrn_detector_area_resol_mean 9.091
_diffrn_measured_fraction_theta_full 0.998
_diffrn_measured_fraction_theta_max 0.998
_diffrn_measurement_device_type 'Bruker Nonius 95mm CCD camera on \k-goniostat'
_diffrn_measurement_method '\f and \w'
_diffrn_radiation_monochromator '10cm confocal mirrors'
_diffrn_radiation_source 'Bruker Nonius FR591 rotating anode'
_diffrn_radiation_type MoK\a
_diffrn_radiation_wavelength 0.71073
_diffrn_reflns_av_R_equivalents 0.0652
_diffrn_reflns_av_sigmaI/netI 0.0497
_diffrn_reflns_limit_h_max 11
_diffrn_reflns_limit_h_min -11
_diffrn_reflns_limit_k_max 14
_diffrn_reflns_limit_k_min -14
_diffrn_reflns_limit_l_max 17
_diffrn_reflns_limit_l_min -19
_diffrn_reflns_number 18662
_diffrn_reflns_theta_full 27.50
_diffrn_reflns_theta_max 27.50
_diffrn_reflns_theta_min 3.04
_exptl_absorpt_coefficient_mu 0.107
_exptl_absorpt_correction_T_max 0.9957
_exptl_absorpt_correction_T_min 0.9894
_exptl_absorpt_correction_type multi-scan
_exptl_absorpt_process_details '(SADABS; Sheldrick, 2003)'
_exptl_crystal_colour orange
_exptl_crystal_density_diffrn 1.426
_exptl_crystal_density_method 'not measured'
_exptl_crystal_description block
_exptl_crystal_F_000 640
_exptl_crystal_size_max 0.10
_exptl_crystal_size_mid 0.08
_exptl_crystal_size_min 0.04
_refine_diff_density_max 0.209
_refine_diff_density_min -0.283
_refine_ls_extinction_method none
_refine_ls_goodness_of_fit_ref 1.049
_refine_ls_hydrogen_treatment mixed
_refine_ls_matrix_type full
_refine_ls_number_constraints 0
_refine_ls_number_parameters 213
_refine_ls_number_reflns 3252
_refine_ls_number_restraints 4
_refine_ls_restrained_S_all 1.049
_refine_ls_R_factor_all 0.0766
_refine_ls_R_factor_gt 0.0491
_refine_ls_shift/su_max 0.000
_refine_ls_shift/su_mean 0.000
_refine_ls_structure_factor_coef Fsqd
_refine_ls_weighting_details 'calc w=1/[\s^2^(Fo^2^)+(0.0445P)^2^+0.5714P] where P=(Fo^2^+2Fc^2^)/3'
_refine_ls_weighting_scheme calc
_refine_ls_wR_factor_gt 0.1053
_refine_ls_wR_factor_ref 0.1170
_reflns_number_gt 2369
_reflns_number_total 3252
_reflns_threshold_expression I>2\s(I)
_cod_data_source_file gd3303.cif
_cod_data_source_block I
_cod_original_sg_symbol_H-M 'P 21/c'
_cod_database_code 2017338
_cod_database_fobs_code 2017338

loop_
_symmetry_equiv_pos_as_xyz
'x, y, z'
'-x, y+1/2, -z+1/2'
'-x, -y, -z'
'x, -y-1/2, z-1/2'

loop_
_atom_site_type_symbol
_atom_site_label
_atom_site_fract_x
_atom_site_fract_y
_atom_site_fract_z
_atom_site_U_iso_or_equiv
_atom_site_adp_type
_atom_site_calc_flag
_atom_site_refinement_flags
_atom_site_occupancy
_atom_site_disorder_assembly
_atom_site_disorder_group
C C1 0.57244(19) 0.65953(15) 0.41748(11) 0.0231(4) Uani d . 1 . .
C C2 0.54684(19) 0.66788(16) 0.31766(11) 0.0237(4) Uani d . 1 . .
C C3 0.6365(2) 0.60254(16) 0.27280(12) 0.0252(4) Uani d . 1 . .
H H3 0.6171 0.6079 0.2062 0.030 Uiso calc R 1 . .
C C4 0.7560(2) 0.52804(16) 0.32220(12) 0.0265(4) Uani d . 1 . .
H H4 0.8176 0.4847 0.2895 0.032 Uiso calc R 1 . .
C C5 0.7830(2) 0.51836(16) 0.41772(12) 0.0252(4) Uani d . 1 . .
H H5 0.8641 0.4684 0.4519 0.030 Uiso calc R 1 . .
C C6 0.6912(2) 0.58220(15) 0.46524(11) 0.0229(4) Uani d . 1 . .
C C7 0.4210(2) 0.74894(18) 0.26361(13) 0.0326(4) Uani d . 1 . .
H H7A 0.4168 0.7446 0.1963 0.049 Uiso calc R 1 . .
H H7B 0.4430 0.8313 0.2857 0.049 Uiso calc R 1 . .
H H7C 0.3212 0.7238 0.2735 0.049 Uiso calc R 1 . .
N N1 0.48139(19) 0.72491(16) 0.45950(11) 0.0338(4) Uani d D 1 . .
N N6 0.72772(18) 0.56744(14) 0.56571(10) 0.0290(4) Uani d . 1 . .
O O6A 0.83624(17) 0.50241(13) 0.60495(9) 0.0409(4) Uani d . 1 . .
O O6B 0.64891(16) 0.62087(14) 0.61224(9) 0.0395(4) Uani d . 1 . .
H H1A 0.502(2) 0.722(2) 0.5224(11) 0.047 Uiso d D 1 . .
H H1B 0.423(2) 0.7812(18) 0.4274(15) 0.047 Uiso d D 1 . .
C C21 0.82756(19) 0.59564(15) 0.89978(11) 0.0215(4) Uani d . 1 . .
C C22 0.9428(2) 0.68037(15) 0.89127(11) 0.0226(4) Uani d . 1 . .
C C23 1.0325(2) 0.73437(16) 0.97011(12) 0.0259(4) Uani d . 1 . .
H H23 1.1086 0.7906 0.9631 0.031 Uiso calc R 1 . .
C C24 1.0166(2) 0.70995(16) 1.06081(12) 0.0264(4) Uani d . 1 . .
H H24 1.0793 0.7501 1.1140 0.032 Uiso calc R 1 . .
C C25 0.9096(2) 0.62762(15) 1.07143(11) 0.0243(4) Uani d . 1 . .
H H25 0.8987 0.6091 1.1326 0.029 Uiso calc R 1 . .
C C26 0.81596(19) 0.57050(15) 0.99251(11) 0.0210(4) Uani d . 1 . .
C C27 0.9653(2) 0.70693(17) 0.79535(12) 0.0289(4) Uani d . 1 . .
H H27A 1.0450 0.7686 0.8006 0.043 Uiso calc R 1 . .
H H27B 0.8676 0.7354 0.7541 0.043 Uiso calc R 1 . .
H H27C 0.9980 0.6340 0.7688 0.043 Uiso calc R 1 . .
N N21 0.73956(19) 0.54404(14) 0.82128(10) 0.0284(4) Uani d D 1 . .
N N26 0.71130(17) 0.48160(13) 1.00975(9) 0.0242(3) Uani d . 1 . .
O O26A 0.71380(15) 0.45487(11) 1.09225(8) 0.0299(3) Uani d . 1 . .
O O26B 0.62105(15) 0.43052(12) 0.94227(8) 0.0334(3) Uani d . 1 . .
H H21A 0.669(2) 0.4905(17) 0.8273(15) 0.040 Uiso d D 1 . .
H H21B 0.744(2) 0.5658(19) 0.7643(11) 0.040 Uiso d D 1 . .

loop_
_atom_site_aniso_label
_atom_site_aniso_U_11
_atom_site_aniso_U_22
_atom_site_aniso_U_33
_atom_site_aniso_U_12
_atom_site_aniso_U_13
_atom_site_aniso_U_23
C1 0.0219(9) 0.0228(9) 0.0244(8) -0.0023(7) 0.0057(7) -0.0030(7)
C2 0.0216(9) 0.0242(9) 0.0243(9) -0.0010(7) 0.0042(7) -0.0010(7)
C3 0.0263(10) 0.0271(10) 0.0220(8) -0.0034(8) 0.0058(7) -0.0044(7)
C4 0.0260(9) 0.0261(10) 0.0283(9) -0.0001(8) 0.0086(7) -0.0061(7)
C5 0.0238(9) 0.0222(9) 0.0280(9) 0.0012(7) 0.0036(7) -0.0011(7)
C6 0.0251(9) 0.0239(9) 0.0187(8) -0.0027(7) 0.0040(7) -0.0006(6)
C7 0.0309(10) 0.0355(11) 0.0295(10) 0.0062(9) 0.0046(8) 0.0011(8)
N1 0.0355(10) 0.0407(10) 0.0265(8) 0.0116(8) 0.0100(7) -0.0026(7)
N6 0.0327(9) 0.0298(9) 0.0233(8) -0.0014(7) 0.0047(6) 0.0002(6)
O6A 0.0478(9) 0.0413(9) 0.0276(7) 0.0116(7) -0.0014(6) 0.0046(6)
O6B 0.0404(8) 0.0563(10) 0.0240(7) 0.0060(7) 0.0121(6) -0.0015(6)
C21 0.0235(9) 0.0194(9) 0.0208(8) 0.0045(7) 0.0041(6) 0.0019(6)
C22 0.0252(9) 0.0189(9) 0.0253(8) 0.0045(7) 0.0093(7) 0.0038(6)
C23 0.0274(10) 0.0197(9) 0.0317(9) -0.0021(7) 0.0097(7) -0.0006(7)
C24 0.0300(10) 0.0228(9) 0.0248(9) -0.0019(8) 0.0042(7) -0.0043(7)
C25 0.0291(10) 0.0240(9) 0.0203(8) 0.0037(7) 0.0072(7) 0.0002(7)
C26 0.0216(9) 0.0211(9) 0.0208(8) 0.0013(7) 0.0067(6) 0.0014(6)
C27 0.0319(11) 0.0298(10) 0.0276(9) 0.0019(8) 0.0122(8) 0.0033(7)
N21 0.0332(9) 0.0325(9) 0.0185(7) -0.0062(7) 0.0045(6) 0.0027(6)
N26 0.0249(8) 0.0268(8) 0.0211(7) -0.0008(6) 0.0062(6) 0.0010(6)
O26A 0.0351(7) 0.0362(8) 0.0209(6) -0.0036(6) 0.0116(5) 0.0034(5)
O26B 0.0332(8) 0.0407(8) 0.0240(6) -0.0131(6) 0.0032(5) 0.0009(5)

loop_
_atom_type_symbol
_atom_type_description
_atom_type_scat_dispersion_real
_atom_type_scat_dispersion_imag
_atom_type_scat_source
C C 0.0033 0.0016 'International Tables Vol C Tables 4.2.6.8 and 6.1.1.4'
H H 0.0000 0.0000 'International Tables Vol C Tables 4.2.6.8 and 6.1.1.4'
N N 0.0061 0.0033 'International Tables Vol C Tables 4.2.6.8 and 6.1.1.4'
O O 0.0106 0.0060 'International Tables Vol C Tables 4.2.6.8 and 6.1.1.4'

loop_
_geom_angle_atom_site_label_1
_geom_angle_atom_site_label_2
_geom_angle_atom_site_label_3
_geom_angle_site_symmetry_1
_geom_angle_site_symmetry_3
_geom_angle
_geom_angle_publ_flag
N1 C1 C6 . . 124.64(16) ?
N1 C1 C2 . . 118.37(16) ?
C6 C1 C2 . . 117.00(15) ?
C3 C2 C1 . . 119.90(16) ?
C3 C2 C7 . . 121.17(15) ?
C1 C2 C7 . . 118.93(15) ?
C2 C3 C4 . . 121.96(16) ?
C2 C3 H3 . . 119.0 ?
C4 C3 H3 . . 119.0 ?
C5 C4 C3 . . 119.38(16) ?
C5 C4 H4 . . 120.3 ?
C3 C4 H4 . . 120.3 ?
C4 C5 C6 . . 119.92(16) ?
C4 C5 H5 . . 120.0 ?
C6 C5 H5 . . 120.0 ?
C5 C6 C1 . . 121.82(15) ?
C5 C6 N6 . . 116.41(15) ?
C1 C6 N6 . . 121.74(15) ?
C2 C7 H7A . . 109.5 ?
C2 C7 H7B . . 109.5 ?
H7A C7 H7B . . 109.5 ?
C2 C7 H7C . . 109.5 ?
H7A C7 H7C . . 109.5 ?
H7B C7 H7C . . 109.5 ?
C1 N1 H1A . . 117.5(14) ?
C1 N1 H1B . . 119.1(15) ?
H1A N1 H1B . . 121(2) ?
O6A N6 O6B . . 120.81(14) ?
O6A N6 C6 . . 119.58(15) ?
O6B N6 C6 . . 119.61(15) ?
N21 C21 C26 . . 124.46(16) ?
N21 C21 C22 . . 119.04(15) ?
C26 C21 C22 . . 116.49(15) ?
C23 C22 C21 . . 119.88(15) ?
C23 C22 C27 . . 121.09(16) ?
C21 C22 C27 . . 119.02(15) ?
C22 C23 C24 . . 122.55(17) ?
C22 C23 H23 . . 118.7 ?
C24 C23 H23 . . 118.7 ?
C25 C24 C23 . . 118.95(16) ?
C25 C24 H24 . . 120.5 ?
C23 C24 H24 . . 120.5 ?
C24 C25 C26 . . 120.12(15) ?
C24 C25 H25 . . 119.9 ?
C26 C25 H25 . . 119.9 ?
C25 C26 C21 . . 121.98(16) ?
C25 C26 N26 . . 116.77(14) ?
C21 C26 N26 . . 121.21(15) ?
C22 C27 H27A . . 109.5 ?
C22 C27 H27B . . 109.5 ?
H27A C27 H27B . . 109.5 ?
C22 C27 H27C . . 109.5 ?
H27A C27 H27C . . 109.5 ?
H27B C27 H27C . . 109.5 ?
C21 N21 H21A . . 118.4(14) ?
C21 N21 H21B . . 122.2(14) ?
H21A N21 H21B . . 119.2(19) ?
O26A N26 O26B . . 120.82(14) ?
O26A N26 C26 . . 119.33(14) ?
O26B N26 C26 . . 119.84(14) ?

loop_
_geom_bond_atom_site_label_1
_geom_bond_atom_site_label_2
_geom_bond_site_symmetry_2
_geom_bond_distance
_geom_bond_publ_flag
C1 N1 . 1.353(2) ?
C1 C6 . 1.409(2) ?
C1 C2 . 1.427(2) ?
C2 C3 . 1.370(2) ?
C2 C7 . 1.503(2) ?
C3 C4 . 1.401(2) ?
C3 H3 . 0.9500 ?
C4 C5 . 1.365(2) ?
C4 H4 . 0.9500 ?
C5 C6 . 1.400(2) ?
C5 H5 . 0.9500 ?
C6 N6 . 1.436(2) ?
C7 H7A . 0.9800 ?
C7 H7B . 0.9800 ?
C7 H7C . 0.9800 ?
N1 H1A . 0.894(15) ?
N1 H1B . 0.873(16) ?
N6 O6A . 1.231(2) ?
N6 O6B . 1.251(2) ?
C21 N21 . 1.348(2) ?
C21 C26 . 1.419(2) ?
C21 C22 . 1.428(2) ?
C22 C23 . 1.368(2) ?
C22 C27 . 1.502(2) ?
C23 C24 . 1.401(2) ?
C23 H23 . 0.9500 ?
C24 C25 . 1.364(3) ?
C24 H24 . 0.9500 ?
C25 C26 . 1.398(2) ?
C25 H25 . 0.9500 ?
C26 N26 . 1.431(2) ?
C27 H27A . 0.9800 ?
C27 H27B . 0.9800 ?
C27 H27C . 0.9800 ?
N21 H21A . 0.890(16) ?
N21 H21B . 0.883(15) ?
N26 O26A . 1.2421(18) ?
N26 O26B . 1.2447(18) ?

loop_
_geom_hbond_atom_site_label_D
_geom_hbond_atom_site_label_H
_geom_hbond_atom_site_label_A
_geom_hbond_site_symmetry_A
_geom_hbond_distance_DH
_geom_hbond_distance_HA
_geom_hbond_distance_DA
_geom_hbond_angle_DHA
N1 H1A O6B . 0.894(15) 1.97(2) 2.628(2) 129.7(19)
N1 H1A O26B 2_656 0.894(15) 2.68(2) 2.980(2) 100.4(15)
N1 H1B O26A 2_656 0.873(16) 2.276(17) 3.091(2) 156(2)
N1 H1B O26B 2_656 0.873(16) 2.65(2) 2.980(2) 104.0(16)
N21 H21A O26B . 0.890(16) 1.962(19) 2.616(2) 129.2(18)
N21 H21B O6B . 0.883(15) 2.262(16) 3.0891(19) 155.9(18)

loop_
_geom_torsion_atom_site_label_1
_geom_torsion_atom_site_label_2
_geom_torsion_atom_site_label_3
_geom_torsion_atom_site_label_4
_geom_torsion_site_symmetry_1
_geom_torsion_site_symmetry_2
_geom_torsion_site_symmetry_3
_geom_torsion_site_symmetry_4
_geom_torsion
_geom_torsion_publ_flag
N1 C1 C2 C3 . . . . -179.73(17) ?
C6 C1 C2 C3 . . . . -0.2(2) ?
N1 C1 C2 C7 . . . . 0.3(3) ?
C6 C1 C2 C7 . . . . 179.81(16) ?
C1 C2 C3 C4 . . . . -1.0(3) ?
C7 C2 C3 C4 . . . . 178.92(17) ?
C2 C3 C4 C5 . . . . 1.0(3) ?
C3 C4 C5 C6 . . . . 0.3(3) ?
C4 C5 C6 C1 . . . . -1.6(3) ?
C4 C5 C6 N6 . . . . -179.75(16) ?
N1 C1 C6 C5 . . . . -179.00(18) ?
C2 C1 C6 C5 . . . . 1.5(2) ?
N1 C1 C6 N6 . . . . -0.9(3) ?
C2 C1 C6 N6 . . . . 179.60(15) ?
C5 C6 N6 O6A . . . . 0.9(2) ?
C1 C6 N6 O6A . . . . -177.27(16) ?
C5 C6 N6 O6B . . . . -179.14(16) ?
C1 C6 N6 O6B . . . . 2.7(3) ?
N21 C21 C22 C23 . . . . 179.51(16) ?
C26 C21 C22 C23 . . . . -1.4(2) ?
N21 C21 C22 C27 . . . . -1.6(2) ?
C26 C21 C22 C27 . . . . 177.47(15) ?
C21 C22 C23 C24 . . . . 0.1(3) ?
C27 C22 C23 C24 . . . . -178.77(16) ?
C22 C23 C24 C25 . . . . 1.2(3) ?
C23 C24 C25 C26 . . . . -1.1(3) ?
C24 C25 C26 C21 . . . . -0.3(3) ?
C24 C25 C26 N26 . . . . 177.37(16) ?
N21 C21 C26 C25 . . . . -179.45(16) ?
C22 C21 C26 C25 . . . . 1.5(2) ?
N21 C21 C26 N26 . . . . 3.0(3) ?
C22 C21 C26 N26 . . . . -176.02(15) ?
C25 C26 N26 O26A . . . . -3.8(2) ?
C21 C26 N26 O26A . . . . 173.87(15) ?
C25 C26 N26 O26B . . . . 177.50(15) ?
C21 C26 N26 O26B . . . . -4.8(2) ?
